data_7029490
loop_
_publ_author_name
'Du, Cheng-Feng'
'Feng, Mei-Ling'
'Li, Jian-Rong'
'Zou, Guo-Dong'
'Du, Ke-Zhao'
'Huang, Xiao-Ying'

_publ_section_title
;
 Assembly and structural transformation of organic-decorated manganese
 selenidostannates.
;
_journal_issue 16
_journal_name_full 'Dalton transactions (Cambridge, England : 2003)'
_journal_page_first 6002
_journal_page_last 6005
_journal_paper_doi 10.1039/c3dt53346h
_journal_volume 43
_journal_year 2014
_chemical_formula_moiety 'C4 H16 Mn2 N4 Se4 Sn'
_chemical_formula_sum 'C4 H16 Mn2 N4 Se4 Sn'
_chemical_formula_weight 664.62
_chemical_name_systematic
;
 ?
;
_space_group_IT_number 62
_space_group_name_Hall '-P 2ac 2n'
_space_group_name_H-M_alt 'P n m a'
_symmetry_cell_setting orthorhombic
_symmetry_space_group_name_Hall '-P 2ac 2n'
_symmetry_space_group_name_H-M 'P n m a'
_atom_sites_solution_hydrogens geom
_audit_creation_method SHELXL-2013
_cell_angle_alpha 90
_cell_angle_beta 90
_cell_angle_gamma 90
_cell_formula_units_Z 4
_cell_length_a 13.1101(4)
_cell_length_b 14.8267(6)
_cell_length_c 7.9466(2)
_cell_measurement_reflns_used 1561
_cell_measurement_temperature 293(2)
_cell_measurement_theta_max 28.8880
_cell_measurement_theta_min 3.0000
_cell_volume 1544.66(9)
_computing_cell_refinement
;
CrysAlisPro, Agilent Technologies,
Version 1.171.35.21 (release 20-01-2012 CrysAlis171 .NET)
(compiled Jan 23 2012,18:06:46)
;
_computing_data_collection
;
CrysAlisPro, Agilent Technologies,
Version 1.171.35.21 (release 20-01-2012 CrysAlis171 .NET)
(compiled Jan 23 2012,18:06:46)
;
_computing_data_reduction
;
CrysAlisPro, Agilent Technologies,
Version 1.171.35.21 (release 20-01-2012 CrysAlis171 .NET)
(compiled Jan 23 2012,18:06:46)
;
_computing_molecular_graphics 'DIAMOND. Version 3.0. Crystal Impact'
_computing_publication_material 'Windows Word 2003'
_computing_structure_refinement 'SHELXL-2013 (Sheldrick, 2013)'
_computing_structure_solution 'SHELXS-2013 (Sheldrick, 2013)'
_diffrn_ambient_temperature 293(2)
_diffrn_detector_area_resol_mean 16.2083
_diffrn_measured_fraction_theta_full 0.998
_diffrn_measured_fraction_theta_max 0.999
_diffrn_measurement_device_type 'Xcalibur, Eos'
_diffrn_measurement_method '\w scans'
_diffrn_radiation_type MoK\a
_diffrn_radiation_wavelength 0.71073
_diffrn_reflns_av_R_equivalents 0.0198
_diffrn_reflns_av_unetI/netI 0.0235
_diffrn_reflns_Laue_measured_fraction_full 0.998
_diffrn_reflns_Laue_measured_fraction_max 0.999
_diffrn_reflns_limit_h_max 16
_diffrn_reflns_limit_h_min -10
_diffrn_reflns_limit_k_max 18
_diffrn_reflns_limit_k_min -13
_diffrn_reflns_limit_l_max 9
_diffrn_reflns_limit_l_min -9
_diffrn_reflns_number 4008
_diffrn_reflns_point_group_measured_fraction_full 0.998
_diffrn_reflns_point_group_measured_fraction_max 0.999
_diffrn_reflns_theta_full 25.242
_diffrn_reflns_theta_max 26.372
_diffrn_reflns_theta_min 2.748
_diffrn_source 'Enhance (Mo) X-ray Source'
_exptl_absorpt_coefficient_mu 12.618
_exptl_absorpt_correction_T_max 1.00000
_exptl_absorpt_correction_T_min 0.53362
_exptl_absorpt_correction_type multi-scan
_exptl_absorpt_process_details
;
CrysAlisPro, Agilent Technologies,
Version 1.171.36.28 (release 01-02-2013 CrysAlis171 .NET)
(compiled Feb  1 2013,16:14:44)
Empirical absorption correction using spherical harmonics,
 implemented in SCALE3 ABSPACK scaling algorithm.
;
_exptl_crystal_colour yellow
_exptl_crystal_density_diffrn 2.858
_exptl_crystal_description block
_exptl_crystal_F_000 1216
_exptl_crystal_size_max 0.12
_exptl_crystal_size_mid 0.10
_exptl_crystal_size_min 0.08
_refine_diff_density_max 0.406
_refine_diff_density_min -0.860
_refine_diff_density_rms 0.146
_refine_ls_extinction_method none
_refine_ls_goodness_of_fit_ref 1.041
_refine_ls_hydrogen_treatment constr
_refine_ls_matrix_type full
_refine_ls_number_parameters 76
_refine_ls_number_reflns 1641
_refine_ls_number_restraints 0
_refine_ls_restrained_S_all 1.041
_refine_ls_R_factor_all 0.0328
_refine_ls_R_factor_gt 0.0234
_refine_ls_shift/su_max 0.001
_refine_ls_shift/su_mean 0.000
_refine_ls_structure_factor_coef Fsqd
_refine_ls_weighting_details
;
 w=1/[\s^2^(Fo^2^)+(0.0236P)^2^]
 where P=(Fo^2^+2Fc^2^)/3
;
_refine_ls_weighting_scheme calc
_refine_ls_wR_factor_gt 0.0506
_refine_ls_wR_factor_ref 0.0538
_reflns_Friedel_coverage 0.000
_reflns_number_gt 1340
_reflns_number_total 1641
_reflns_threshold_expression 'I > 2\s(I)'
_cod_data_source_file c3dt53346h2.cif
_cod_data_source_block compound-3
_cod_depositor_comments
;
The following automatic conversions were performed:

'_symmetry_cell_setting' value 'Orthorhombic' changed to
'orthorhombic' according to
/usr/data/users/saulius/crontab/automatic-downloads/current/RSC/lib/dictionaries/cif_core.dic
dictionary named 'cif_core.dic' version 2.4.2 from 2011-04-26.

Automatic conversion script
Id: cif_fix_values 2281 2013-09-26 08:29:07Z andrius 
;
_cod_database_code 7029490
_shelx_space_group_comment
;
The symmetry employed for this shelxl refinement is uniquely defined
by the following loop, which should always be used as a source of
symmetry information in preference to the above space-group names.
They are only intended as comments.
;

loop_
_space_group_symop_operation_xyz
'x, y, z'
'-x+1/2, -y, z+1/2'
'x+1/2, -y+1/2, -z+1/2'
'-x, y+1/2, -z'
'-x, -y, -z'
'x-1/2, y, -z-1/2'
'-x-1/2, y-1/2, z-1/2'
'x, -y-1/2, z'

loop_
_atom_site_label
_atom_site_type_symbol
_atom_site_fract_x
_atom_site_fract_y
_atom_site_fract_z
_atom_site_U_iso_or_equiv
_atom_site_adp_type
_atom_site_occupancy
_atom_site_site_symmetry_order
_atom_site_calc_flag
_atom_site_refinement_flags_posn
_atom_site_refinement_flags_adp
_atom_site_refinement_flags_occupancy
Sn1 Sn 0.56087(2) 0.2500 0.23519(4) 0.01925(10) Uani 1 2 d S T P
Se1 Se 0.67953(4) 0.2500 -0.01061(6) 0.04081(17) Uani 1 2 d S T P
Se2 Se 0.68162(3) 0.2500 0.47999(6) 0.02374(13) Uani 1 2 d S T P
Se3 Se 0.43667(2) 0.38014(3) 0.24076(4) 0.02572(11) Uani 1 1 d . . .
Mn1 Mn 0.80730(5) 0.2500 0.23262(9) 0.02316(18) Uani 1 2 d S T P
Mn2 Mn 0.5000 0.5000 0.5000 0.0306(2) Uani 1 2 d S . P
N1 N 0.3379(2) 0.4984(2) 0.5957(4) 0.0340(7) Uani 1 1 d . . .
H1A H 0.3131 0.5596 0.6091 0.041 Uiso 1 1 calc R U .
H1B H 0.2941 0.4674 0.5160 0.041 Uiso 1 1 calc R U .
N2 N 0.5087(2) 0.3960(2) 0.7035(4) 0.0335(7) Uani 1 1 d . . .
H2A H 0.5464 0.3438 0.6641 0.040 Uiso 1 1 calc R U .
H2B H 0.5436 0.4204 0.8009 0.040 Uiso 1 1 calc R U .
C1 C 0.3363(3) 0.4514(3) 0.7585(4) 0.0419(11) Uani 1 1 d . . .
H1C H 0.2671 0.4335 0.7856 0.050 Uiso 1 1 calc R U .
H1D H 0.3605 0.4915 0.8463 0.050 Uiso 1 1 calc R U .
C2 C 0.4036(3) 0.3695(3) 0.7492(4) 0.0438(11) Uani 1 1 d . . .
H2C H 0.4040 0.3391 0.8572 0.053 Uiso 1 1 calc R U .
H2D H 0.3770 0.3280 0.6657 0.053 Uiso 1 1 calc R U .

loop_
_atom_site_aniso_label
_atom_site_aniso_U_11
_atom_site_aniso_U_22
_atom_site_aniso_U_33
_atom_site_aniso_U_23
_atom_site_aniso_U_13
_atom_site_aniso_U_12
Sn1 0.01409(17) 0.0248(2) 0.01886(17) 0.000 0.00001(13) 0.000
Se1 0.0221(3) 0.0815(5) 0.0188(3) 0.000 0.0025(2) 0.000
Se2 0.0181(2) 0.0343(3) 0.0189(2) 0.000 -0.00126(19) 0.000
Se3 0.02383(19) 0.0191(2) 0.0343(2) -0.00262(15) -0.00587(16) 0.00024(14)
Mn1 0.0140(3) 0.0295(5) 0.0260(4) 0.000 0.0013(3) 0.000
Mn2 0.0261(4) 0.0318(5) 0.0337(4) 0.0103(4) 0.0052(4) 0.0007(4)
N1 0.0285(15) 0.0354(19) 0.0380(18) -0.0058(16) 0.0026(14) 0.0012(15)
N2 0.0432(18) 0.0241(18) 0.0332(16) -0.0015(14) -0.0064(16) 0.0061(15)
C1 0.037(2) 0.055(3) 0.033(2) -0.009(2) 0.0126(18) -0.014(2)
C2 0.066(3) 0.036(3) 0.030(2) 0.0071(19) -0.001(2) -0.020(2)

loop_
_atom_type_symbol
_atom_type_description
_atom_type_scat_dispersion_real
_atom_type_scat_dispersion_imag
_atom_type_scat_source
C C 0.0033 0.0016 'International Tables Vol C Tables 4.2.6.8 and 6.1.1.4'
H H 0.0000 0.0000 'International Tables Vol C Tables 4.2.6.8 and 6.1.1.4'
N N 0.0061 0.0033 'International Tables Vol C Tables 4.2.6.8 and 6.1.1.4'
Mn Mn 0.3368 0.7283 'International Tables Vol C Tables 4.2.6.8 and 6.1.1.4'
Se Se -0.0929 2.2259 'International Tables Vol C Tables 4.2.6.8 and 6.1.1.4'
Sn Sn -0.6537 1.4246 'International Tables Vol C Tables 4.2.6.8 and 6.1.1.4'

loop_
_geom_angle_atom_site_label_1
_geom_angle_atom_site_label_2
_geom_angle_atom_site_label_3
_geom_angle
_geom_angle_site_symmetry_1
_geom_angle_site_symmetry_3
Se1 Sn1 Se2 102.329(19) . .
Se1 Sn1 Se3 114.546(13) . 8_565
Se2 Sn1 Se3 113.166(12) . 8_565
Se1 Sn1 Se3 114.546(13) . .
Se2 Sn1 Se3 113.166(12) . .
Se3 Sn1 Se3 99.660(18) 8_565 .
Sn1 Se1 Mn1 79.45(2) . .
Sn1 Se2 Mn1 79.11(2) . .
Sn1 Se3 Mn1 81.587(16) . 6_556
Sn1 Se3 Mn2 107.568(12) . .
Mn1 Se3 Mn2 126.89(2) 6_556 .
Se1 Mn1 Se2 99.12(3) . .
Se1 Mn1 Se3 119.53(2) . 6_656
Se2 Mn1 Se3 111.09(2) . 6_656
Se1 Mn1 Se3 119.53(2) . 3
Se2 Mn1 Se3 111.09(2) . 3
Se3 Mn1 Se3 96.94(3) 6_656 3
N2 Mn2 N2 180.0 5_666 .
N2 Mn2 N1 101.71(11) 5_666 .
N2 Mn2 N1 78.29(11) . .
N2 Mn2 N1 78.29(11) 5_666 5_666
N2 Mn2 N1 101.71(11) . 5_666
N1 Mn2 N1 180.0 . 5_666
N2 Mn2 Se3 96.17(8) 5_666 5_666
N2 Mn2 Se3 83.83(8) . 5_666
N1 Mn2 Se3 92.15(7) . 5_666
N1 Mn2 Se3 87.85(7) 5_666 5_666
N2 Mn2 Se3 83.83(8) 5_666 .
N2 Mn2 Se3 96.17(8) . .
N1 Mn2 Se3 87.85(7) . .
N1 Mn2 Se3 92.15(7) 5_666 .
Se3 Mn2 Se3 180.000(12) 5_666 .
C1 N1 Mn2 108.4(2) . .
C1 N1 H1A 110.0 . .
Mn2 N1 H1A 110.0 . .
C1 N1 H1B 110.0 . .
Mn2 N1 H1B 110.0 . .
H1A N1 H1B 108.4 . .
C2 N2 Mn2 108.2(2) . .
C2 N2 H2A 110.1 . .
Mn2 N2 H2A 110.1 . .
C2 N2 H2B 110.1 . .
Mn2 N2 H2B 110.1 . .
H2A N2 H2B 108.4 . .
N1 C1 C2 109.4(3) . .
N1 C1 H1C 109.8 . .
C2 C1 H1C 109.8 . .
N1 C1 H1D 109.8 . .
C2 C1 H1D 109.8 . .
H1C C1 H1D 108.2 . .
N2 C2 C1 110.2(3) . .
N2 C2 H2C 109.6 . .
C1 C2 H2C 109.6 . .
N2 C2 H2D 109.6 . .
C1 C2 H2D 109.6 . .
H2C C2 H2D 108.1 . .

loop_
_geom_bond_atom_site_label_1
_geom_bond_atom_site_label_2
_geom_bond_distance
_geom_bond_site_symmetry_2
Sn1 Se1 2.4970(6) .
Sn1 Se2 2.5080(5) .
Sn1 Se3 2.5252(4) 8_565
Sn1 Se3 2.5252(4) .
Se1 Mn1 2.5577(8) .
Se2 Mn1 2.5650(8) .
Se3 Mn1 2.5777(5) 6_556
Se3 Mn2 2.8445(3) .
Mn1 Se3 2.5777(5) 6_656
Mn1 Se3 2.5777(5) 3
Mn2 N2 2.238(3) 5_666
Mn2 N2 2.238(3) .
Mn2 N1 2.257(3) .
Mn2 N1 2.257(3) 5_666
Mn2 Se3 2.8445(3) 5_666
N1 C1 1.469(4) .
N1 H1A 0.9700 .
N1 H1B 0.9700 .
N2 C2 1.478(4) .
N2 H2A 0.9700 .
N2 H2B 0.9700 .
C1 C2 1.502(6) .
C1 H1C 0.9700 .
C1 H1D 0.9700 .
C2 H2C 0.9700 .
C2 H2D 0.9700 .

loop_
_geom_torsion_atom_site_label_1
_geom_torsion_atom_site_label_2
_geom_torsion_atom_site_label_3
_geom_torsion_atom_site_label_4
_geom_torsion
Mn2 N1 C1 C2 -42.1(3)
Mn2 N2 C2 C1 -42.3(3)
N1 C1 C2 N2 58.0(4)
